data_8102599
loop_
_publ_author_name
'Zhi-Qiang Chen'
'Qun Xu'

_publ_section_title
;
 Crystal structure of
 bis[(2,2'-bipyridine-k2N,N')-(m2-naphthalene-1,4-dicarboxylato)copper(II)]
 hydrate, [Cu(C10H8N2)(C12H6O4)]2 &#x00B7; H2O
;
_journal_issue 1
_journal_name_full 'Zeitschrift f\"ur Kristallographie - New Crystal Structures'
_journal_page_first 57
_journal_volume 225
_journal_year 2010
_chemical_formula_moiety 'C44 H28 Cu2 N4 O8, O0.50, O0.50'
_chemical_formula_sum 'C44 H30 Cu2 N4 O9'
_chemical_formula_weight 885.80
_chemical_name_systematic
;
bis[2,2-bipyridine-<i>\k</i>^2^<i>N</i>,<i>N</i>')copper(II)]-
\m~2~-naphthalene-1,4-dicarboxylato], 
[Cu(C~10~H~8~N~2~)(C~12~H~8~O~4~)]~2~^.^H~2~O
;
_space_group_IT_number 2
_symmetry_cell_setting triclinic
_symmetry_space_group_name_Hall '-P 1'
_symmetry_space_group_name_H-M 'P -1'
_atom_sites_solution_hydrogens geom
_atom_sites_solution_primary direct
_atom_sites_solution_secondary difmap
_audit_creation_method SHELXL-97
_cell_angle_alpha 76.538(4)
_cell_angle_beta 87.819(4)
_cell_angle_gamma 70.832(4)
_cell_formula_units_Z 2
_cell_length_a 9.6597(5)
_cell_length_b 14.6326(7)
_cell_length_c 14.6675(7)
_cell_measurement_reflns_used 6726
_cell_measurement_temperature 293(2)
_cell_measurement_theta_max 25.03
_cell_measurement_theta_min 3.01
_cell_volume 1902.79(17)
_computing_cell_refinement SMART
_computing_data_collection 'SMART (Bruker, 1997)'
_computing_data_reduction 'SAINT (Bruker, 1999)'
_computing_molecular_graphics 'SHELXTL-PLUS (Sheldrick, 1990)'
_computing_publication_material SHELXL-97
_computing_structure_refinement 'SHELXL-97 (Sheldrick, 2008)'
_computing_structure_solution 'SHELXS-97 (Sheldrick, 2008)'
_diffrn_ambient_temperature 293(2)
_diffrn_measured_fraction_theta_full 0.999
_diffrn_measured_fraction_theta_max 0.999
_diffrn_measurement_device_type 'Bruker APEX diffractometer'
_diffrn_measurement_method '\f and \w scans'
_diffrn_radiation_monochromator graphite
_diffrn_radiation_source 'fine-focus sealed tube'
_diffrn_radiation_type MoK\a
_diffrn_radiation_wavelength 0.71073
_diffrn_reflns_av_R_equivalents 0.0475
_diffrn_reflns_av_sigmaI/netI 0.1418
_diffrn_reflns_limit_h_max 9
_diffrn_reflns_limit_h_min -11
_diffrn_reflns_limit_k_max 17
_diffrn_reflns_limit_k_min -17
_diffrn_reflns_limit_l_max 17
_diffrn_reflns_limit_l_min -17
_diffrn_reflns_number 13365
_diffrn_reflns_theta_full 25.00
_diffrn_reflns_theta_max 25.03
_diffrn_reflns_theta_min 2.25
_diffrn_standards_decay_% 0
_diffrn_standards_interval_count 0
_diffrn_standards_interval_time 0
_diffrn_standards_number 0
_exptl_absorpt_coefficient_mu 1.183
_exptl_absorpt_correction_T_max 0.85
_exptl_absorpt_correction_T_min 0.69
_exptl_absorpt_correction_type multi-scan
_exptl_absorpt_process_details 'SADABS (Sheldrick, 1996)'
_exptl_crystal_colour blue
_exptl_crystal_density_diffrn 1.546
_exptl_crystal_density_method 'not measured'
_exptl_crystal_description block
_exptl_crystal_F_000 904
_exptl_crystal_size_max 0.33
_exptl_crystal_size_mid 0.31
_exptl_crystal_size_min 0.21
_refine_diff_density_max 0.506
_refine_diff_density_min -0.293
_refine_diff_density_rms 0.070
_refine_ls_extinction_method none
_refine_ls_goodness_of_fit_ref 0.823
_refine_ls_hydrogen_treatment constr
_refine_ls_matrix_type full
_refine_ls_number_parameters 341
_refine_ls_number_reflns 6726
_refine_ls_number_restraints 0
_refine_ls_restrained_S_all 0.823
_refine_ls_R_factor_all 0.1039
_refine_ls_R_factor_gt 0.0432
_refine_ls_shift/su_max 0.001
_refine_ls_shift/su_mean 0.000
_refine_ls_structure_factor_coef Fsqd
_refine_ls_weighting_details 'calc w=1/[\s^2^(Fo^2^)+(0.0412P)^2^+0.0000P] where P=(Fo^2^+2Fc^2^)/3'
_refine_ls_weighting_scheme calc
_refine_ls_wR_factor_gt 0.0902
_refine_ls_wR_factor_ref 0.0992
_reflns_number_gt 3424
_reflns_number_total 6726
_reflns_threshold_expression I>2\s(I)
_cod_data_source_file 1267-2827.cff
_cod_data_source_block 1
_cod_depositor_comments
;
The following automatic conversions were performed:
'_symmetry_cell_setting' value 'Triclinic' changed to 'triclinic'
according to '/home/saulius/struct/CIF-dictionaries/cif_core.dic'
dictionary named 'cif_core.dic' version 2.4.1 from 2010-06-29.

Automatic conversion script
Id: cif_fix_enum 1555 2011-01-17 13:19:09Z saulius 
;
_cod_original_cell_volume 1902.80(16)
_cod_database_code 8102599

loop_
_symmetry_equiv_pos_as_xyz
'x, y, z'
'-x, -y, -z'

loop_
_atom_site_label
_atom_site_type_symbol
_atom_site_fract_x
_atom_site_fract_y
_atom_site_fract_z
_atom_site_U_iso_or_equiv
_atom_site_adp_type
_atom_site_occupancy
_atom_site_symmetry_multiplicity
_atom_site_calc_flag
_atom_site_refinement_flags
_atom_site_disorder_assembly
_atom_site_disorder_group
C1 C -0.2781(6) 0.0272(4) 1.2492(4) 0.0653(17) Uani 1 1 d . . .
H1 H -0.2158 0.0622 1.2559 0.078 Uiso 1 1 calc R . .
C2 C -0.3691(7) 0.0079(5) 1.3227(4) 0.0767(19) Uani 1 1 d . . .
H2 H -0.3678 0.0296 1.3773 0.092 Uiso 1 1 calc R . .
C3 C -0.4581(7) -0.0429(5) 1.3117(5) 0.080(2) Uani 1 1 d . . .
H3 H -0.5214 -0.0552 1.3587 0.096 Uiso 1 1 calc R . .
C4 C -0.4566(5) -0.0765(4) 1.2326(4) 0.0598(17) Uani 1 1 d . . .
H4 H -0.5160 -0.1135 1.2260 0.072 Uiso 1 1 calc R . .
C5 C -0.3659(5) -0.0549(3) 1.1628(4) 0.0387(13) Uani 1 1 d . . .
C6 C -0.3526(5) -0.0868(3) 1.0750(4) 0.0364(13) Uani 1 1 d . . .
C7 C -0.4282(5) -0.1453(4) 1.0529(4) 0.0504(15) Uani 1 1 d . . .
H7 H -0.4948 -0.1636 1.0945 0.061 Uiso 1 1 calc R . .
C8 C -0.4059(5) -0.1760(4) 0.9715(5) 0.0569(16) Uani 1 1 d . . .
H8 H -0.4569 -0.2149 0.9566 0.068 Uiso 1 1 calc R . .
C9 C -0.3066(5) -0.1485(4) 0.9118(4) 0.0534(15) Uani 1 1 d . . .
H9 H -0.2873 -0.1697 0.8562 0.064 Uiso 1 1 calc R . .
C10 C -0.2349(5) -0.0882(3) 0.9354(4) 0.0397(13) Uani 1 1 d . . .
H10 H -0.1690 -0.0686 0.8940 0.048 Uiso 1 1 calc R . .
C11 C -0.1535(5) 0.1296(3) 0.8609(3) 0.0351(12) Uani 1 1 d . . .
C12 C -0.0686(4) 0.1774(3) 0.7875(3) 0.0293(11) Uani 1 1 d . . .
C13 C -0.0705(4) 0.1683(3) 0.6931(3) 0.0321(11) Uani 1 1 d . . .
C14 C -0.1443(5) 0.1107(3) 0.6629(4) 0.0451(13) Uani 1 1 d . . .
H14 H -0.1978 0.0793 0.7054 0.054 Uiso 1 1 calc R . .
C15 C -0.1383(6) 0.1007(4) 0.5736(4) 0.0615(16) Uani 1 1 d . . .
H15 H -0.1854 0.0611 0.5557 0.074 Uiso 1 1 calc R . .
C16 C -0.0617(6) 0.1495(4) 0.5078(4) 0.0599(16) Uani 1 1 d . . .
H16 H -0.0598 0.1433 0.4460 0.072 Uiso 1 1 calc R . .
C17 C 0.0098(5) 0.2059(4) 0.5339(4) 0.0439(13) Uani 1 1 d . . .
H17 H 0.0596 0.2383 0.4893 0.053 Uiso 1 1 calc R . .
C18 C 0.0105(4) 0.2166(3) 0.6267(3) 0.0292(11) Uani 1 1 d . . .
C19 C 0.0875(4) 0.2726(3) 0.6556(3) 0.0284(11) Uani 1 1 d . . .
C20 C 0.1696(5) 0.3266(4) 0.5863(3) 0.0348(12) Uani 1 1 d . . .
C21 C 0.0883(5) 0.2778(3) 0.7470(3) 0.0361(12) Uani 1 1 d . . .
H21 H 0.1418 0.3132 0.7658 0.043 Uiso 1 1 calc R . .
C22 C 0.0098(5) 0.2308(3) 0.8133(3) 0.0361(12) Uani 1 1 d . . .
H22 H 0.0111 0.2359 0.8752 0.043 Uiso 1 1 calc R . .
C23 C 0.2326(5) 0.5497(3) 0.6056(3) 0.0390(12) Uani 1 1 d . . .
H23 H 0.1712 0.5159 0.6359 0.047 Uiso 1 1 calc R . .
C24 C 0.2965(5) 0.5946(4) 0.6567(4) 0.0473(13) Uani 1 1 d . . .
H24 H 0.2777 0.5916 0.7198 0.057 Uiso 1 1 calc R . .
C25 C 0.3877(5) 0.6433(4) 0.6128(4) 0.0524(14) Uani 1 1 d . . .
H25 H 0.4333 0.6733 0.6459 0.063 Uiso 1 1 calc R . .
C26 C 0.4117(5) 0.6477(3) 0.5201(4) 0.0465(14) Uani 1 1 d . . .
H26 H 0.4738 0.6809 0.4897 0.056 Uiso 1 1 calc R . .
C27 C 0.3437(4) 0.6028(3) 0.4710(3) 0.0326(12) Uani 1 1 d . . .
C28 C 0.3629(5) 0.6021(3) 0.3713(3) 0.0326(12) Uani 1 1 d . . .
C29 C 0.4531(5) 0.6451(3) 0.3159(4) 0.0452(13) Uani 1 1 d . . .
H29 H 0.5029 0.6796 0.3399 0.054 Uiso 1 1 calc R . .
C30 C 0.4692(6) 0.6365(4) 0.2239(4) 0.0544(16) Uani 1 1 d . . .
H30 H 0.5319 0.6634 0.1856 0.065 Uiso 1 1 calc R . .
C31 C 0.3920(6) 0.5882(4) 0.1909(4) 0.0556(15) Uani 1 1 d . . .
H31 H 0.4001 0.5817 0.1292 0.067 Uiso 1 1 calc R . .
C32 C 0.3010(5) 0.5487(4) 0.2500(4) 0.0515(14) Uani 1 1 d . . .
H32 H 0.2473 0.5166 0.2260 0.062 Uiso 1 1 calc R . .
C33 C 0.1553(6) 0.3709(4) 0.3157(3) 0.0438(13) Uani 1 1 d . . .
C34 C 0.0697(5) 0.3336(4) 0.2555(3) 0.0374(12) Uani 1 1 d . . .
C35 C 0.0862(5) 0.2341(4) 0.2802(3) 0.0422(12) Uani 1 1 d . . .
H35 H 0.1511 0.1929 0.3297 0.051 Uiso 1 1 calc R . .
C36 C 0.0083(5) 0.1939(4) 0.2331(4) 0.0450(13) Uani 1 1 d . . .
H36 H 0.0223 0.1261 0.2515 0.054 Uiso 1 1 calc R . .
C37 C -0.0881(5) 0.2506(4) 0.1607(4) 0.0399(12) Uani 1 1 d . . .
C38 C -0.1094(5) 0.3546(4) 0.1317(3) 0.0386(12) Uani 1 1 d . . .
C39 C -0.0292(5) 0.3965(3) 0.1801(3) 0.0362(12) Uani 1 1 d . . .
C40 C -0.0503(5) 0.4992(4) 0.1506(4) 0.0463(13) Uani 1 1 d . . .
H40 H 0.0002 0.5274 0.1825 0.056 Uiso 1 1 calc R . .
C41 C -0.1432(6) 0.5583(4) 0.0764(4) 0.0636(17) Uani 1 1 d . . .
H41 H -0.1539 0.6255 0.0567 0.076 Uiso 1 1 calc R . .
C42 C -0.2209(6) 0.5170(5) 0.0310(4) 0.0673(17) Uani 1 1 d . . .
H42 H -0.2867 0.5575 -0.0182 0.081 Uiso 1 1 calc R . .
C43 C -0.2036(6) 0.4193(4) 0.0564(4) 0.0561(15) Uani 1 1 d . . .
H43 H -0.2559 0.3938 0.0228 0.067 Uiso 1 1 calc R . .
C44 C -0.1657(6) 0.1996(4) 0.1121(4) 0.0476(14) Uani 1 1 d . . .
N1 N -0.2776(4) -0.0026(3) 1.1703(3) 0.0405(10) Uani 1 1 d . . .
N2 N -0.2570(4) -0.0578(3) 1.0143(3) 0.0321(10) Uani 1 1 d . . .
N3 N 0.2858(4) 0.5540(3) 0.3390(3) 0.0364(10) Uani 1 1 d . . .
N4 N 0.2548(4) 0.5525(2) 0.5149(3) 0.0293(9) Uani 1 1 d . . .
O1 O -0.0798(3) 0.0781(2) 0.9374(2) 0.0344(8) Uani 1 1 d . . .
O2 O -0.2829(3) 0.1417(3) 0.8464(3) 0.0614(11) Uani 1 1 d . . .
O1W O 0.4377(8) 0.1496(4) 0.4638(5) 0.061(2) Uani 0.50 1 d P . .
O3 O 0.3014(3) 0.2927(2) 0.5814(3) 0.0601(11) Uani 1 1 d . . .
O2W O -0.5486(7) 0.3415(5) 0.1622(5) 0.071(2) Uani 0.50 1 d P . .
O4 O 0.0886(3) 0.4108(2) 0.5374(2) 0.0374(8) Uani 1 1 d . . .
O5 O 0.2875(4) 0.3226(3) 0.3347(3) 0.0662(11) Uani 1 1 d . . .
O6 O 0.0829(3) 0.4488(3) 0.3432(2) 0.0430(9) Uani 1 1 d . . .
O7 O -0.2927(4) 0.2393(3) 0.0803(3) 0.0731(12) Uani 1 1 d . . .
O8 O -0.0883(3) 0.1097(3) 0.1118(2) 0.0454(9) Uani 1 1 d . . .
Cu1 Cu 0.16894(6) 0.49092(4) 0.43476(4) 0.03200(18) Uani 1 1 d . . .
Cu2 Cu -0.16508(6) 0.02993(4) 1.05551(4) 0.03345(18) Uani 1 1 d . . .

loop_
_atom_site_aniso_label
_atom_site_aniso_U_11
_atom_site_aniso_U_22
_atom_site_aniso_U_33
_atom_site_aniso_U_23
_atom_site_aniso_U_13
_atom_site_aniso_U_12
C1 0.067(4) 0.091(5) 0.049(4) -0.021(4) 0.019(3) -0.039(3)
C2 0.086(5) 0.111(5) 0.034(4) -0.023(4) 0.025(3) -0.032(4)
C3 0.071(4) 0.112(6) 0.051(5) -0.004(4) 0.035(4) -0.036(4)
C4 0.048(3) 0.080(4) 0.047(4) 0.003(3) 0.015(3) -0.030(3)
C5 0.032(3) 0.041(3) 0.039(3) 0.001(3) 0.010(2) -0.016(2)
C6 0.032(3) 0.030(3) 0.045(3) -0.003(2) 0.006(2) -0.012(2)
C7 0.039(3) 0.043(3) 0.075(5) -0.011(3) 0.012(3) -0.025(3)
C8 0.038(3) 0.050(3) 0.098(5) -0.028(3) 0.008(3) -0.027(3)
C9 0.049(3) 0.058(4) 0.068(4) -0.032(3) 0.007(3) -0.027(3)
C10 0.037(3) 0.045(3) 0.045(4) -0.015(3) 0.006(2) -0.022(2)
C11 0.037(3) 0.036(3) 0.038(3) -0.005(2) 0.014(2) -0.022(2)
C12 0.025(2) 0.031(3) 0.030(3) 0.002(2) 0.004(2) -0.013(2)
C13 0.032(2) 0.031(3) 0.035(3) -0.004(2) 0.006(2) -0.015(2)
C14 0.055(3) 0.053(3) 0.043(4) -0.010(3) 0.007(3) -0.038(3)
C15 0.080(4) 0.072(4) 0.056(4) -0.020(3) 0.006(3) -0.053(3)
C16 0.081(4) 0.084(4) 0.035(3) -0.025(3) 0.010(3) -0.048(4)
C17 0.052(3) 0.055(3) 0.036(3) -0.012(3) 0.007(2) -0.032(3)
C18 0.029(2) 0.032(3) 0.028(3) -0.003(2) 0.005(2) -0.015(2)
C19 0.026(2) 0.029(3) 0.029(3) -0.001(2) 0.002(2) -0.011(2)
C20 0.041(3) 0.044(3) 0.029(3) -0.010(2) 0.010(2) -0.028(3)
C21 0.045(3) 0.037(3) 0.037(3) -0.007(2) 0.002(2) -0.028(2)
C22 0.043(3) 0.045(3) 0.025(3) -0.005(2) 0.003(2) -0.024(2)
C23 0.039(3) 0.057(3) 0.031(3) -0.017(3) 0.005(2) -0.025(2)
C24 0.044(3) 0.067(4) 0.042(3) -0.026(3) 0.009(3) -0.024(3)
C25 0.049(3) 0.070(4) 0.060(4) -0.042(3) 0.006(3) -0.031(3)
C26 0.047(3) 0.053(3) 0.057(4) -0.023(3) 0.013(3) -0.034(3)
C27 0.027(2) 0.030(3) 0.044(3) -0.010(2) 0.003(2) -0.012(2)
C28 0.028(2) 0.035(3) 0.034(3) -0.001(2) 0.001(2) -0.014(2)
C29 0.045(3) 0.044(3) 0.056(4) -0.010(3) 0.009(3) -0.029(2)
C30 0.051(3) 0.066(4) 0.048(4) 0.001(3) 0.011(3) -0.032(3)
C31 0.067(4) 0.082(4) 0.023(3) -0.001(3) 0.006(3) -0.038(3)
C32 0.057(3) 0.074(4) 0.035(3) -0.007(3) 0.004(3) -0.041(3)
C33 0.054(4) 0.069(4) 0.024(3) -0.012(3) 0.006(3) -0.041(3)
C34 0.042(3) 0.054(3) 0.028(3) -0.023(3) 0.014(2) -0.024(3)
C35 0.058(3) 0.049(3) 0.029(3) -0.020(3) 0.005(2) -0.023(3)
C36 0.059(3) 0.041(3) 0.047(4) -0.024(3) 0.010(3) -0.025(3)
C37 0.037(3) 0.057(3) 0.040(3) -0.025(3) 0.012(2) -0.027(3)
C38 0.042(3) 0.054(3) 0.029(3) -0.019(3) 0.003(2) -0.021(3)
C39 0.044(3) 0.044(3) 0.029(3) -0.018(2) 0.011(2) -0.018(2)
C40 0.054(3) 0.054(3) 0.040(3) -0.020(3) 0.007(3) -0.025(3)
C41 0.084(4) 0.057(4) 0.056(4) -0.011(3) -0.009(3) -0.030(3)
C42 0.074(4) 0.069(4) 0.052(4) -0.006(3) -0.018(3) -0.018(3)
C43 0.065(4) 0.071(4) 0.044(4) -0.026(3) -0.003(3) -0.028(3)
C44 0.053(4) 0.070(4) 0.037(3) -0.029(3) 0.016(3) -0.033(3)
N1 0.044(2) 0.054(3) 0.028(3) -0.011(2) 0.0124(19) -0.021(2)
N2 0.031(2) 0.035(2) 0.035(3) -0.0077(19) 0.0110(19) -0.0190(17)
N3 0.040(2) 0.048(2) 0.026(3) -0.006(2) 0.0038(19) -0.0224(19)
N4 0.028(2) 0.035(2) 0.031(2) -0.0124(19) 0.0046(18) -0.0165(17)
O1 0.0406(18) 0.0427(19) 0.0240(19) 0.0015(15) 0.0058(15) -0.0258(15)
O2 0.036(2) 0.083(3) 0.058(3) 0.013(2) 0.0059(18) -0.0299(19)
O1W 0.085(5) 0.035(4) 0.035(4) -0.006(3) 0.014(4) 0.014(4)
O3 0.033(2) 0.067(2) 0.070(3) 0.010(2) 0.0181(18) -0.0223(18)
O2W 0.063(5) 0.089(5) 0.030(4) -0.025(4) 0.006(3) 0.024(4)
O4 0.0410(18) 0.0364(19) 0.034(2) 0.0038(16) 0.0065(15) -0.0212(16)
O5 0.053(2) 0.079(3) 0.072(3) -0.031(2) -0.015(2) -0.018(2)
O6 0.046(2) 0.062(2) 0.041(2) -0.0336(19) 0.0122(16) -0.0305(18)
O7 0.055(3) 0.079(3) 0.105(4) -0.047(2) -0.006(2) -0.028(2)
O8 0.045(2) 0.056(2) 0.054(2) -0.0344(19) 0.0135(17) -0.0278(18)
Cu1 0.0388(3) 0.0414(4) 0.0249(4) -0.0085(3) 0.0051(3) -0.0251(3)
Cu2 0.0387(3) 0.0451(4) 0.0272(4) -0.0138(3) 0.0112(3) -0.0252(3)

loop_
_atom_type_symbol
_atom_type_description
_atom_type_scat_dispersion_real
_atom_type_scat_dispersion_imag
_atom_type_scat_source
C C 0.0033 0.0016 'International Tables Vol C Tables 4.2.6.8 and 6.1.1.4'
H H 0.0000 0.0000 'International Tables Vol C Tables 4.2.6.8 and 6.1.1.4'
N N 0.0061 0.0033 'International Tables Vol C Tables 4.2.6.8 and 6.1.1.4'
O O 0.0106 0.0060 'International Tables Vol C Tables 4.2.6.8 and 6.1.1.4'
Cu Cu 0.3201 1.2651 'International Tables Vol C Tables 4.2.6.8 and 6.1.1.4'

loop_
_geom_angle_atom_site_label_1
_geom_angle_atom_site_label_2
_geom_angle_atom_site_label_3
_geom_angle
_geom_angle_site_symmetry_1
_geom_angle_site_symmetry_3
_geom_angle_publ_flag
N1 C1 C2 122.5(6) . . ?
N1 C1 H1 118.8 . . ?
C2 C1 H1 118.8 . . ?
C3 C2 C1 117.9(6) . . ?
C3 C2 H2 121.1 . . ?
C1 C2 H2 121.1 . . ?
C2 C3 C4 120.7(6) . . ?
C2 C3 H3 119.6 . . ?
C4 C3 H3 119.6 . . ?
C3 C4 C5 118.8(6) . . ?
C3 C4 H4 120.6 . . ?
C5 C4 H4 120.6 . . ?
N1 C5 C4 122.2(5) . . ?
N1 C5 C6 113.2(4) . . ?
C4 C5 C6 124.6(5) . . ?
N2 C6 C7 120.3(5) . . ?
N2 C6 C5 115.9(4) . . ?
C7 C6 C5 123.8(5) . . ?
C8 C7 C6 120.7(5) . . ?
C8 C7 H7 119.6 . . ?
C6 C7 H7 119.6 . . ?
C7 C8 C9 118.6(5) . . ?
C7 C8 H8 120.7 . . ?
C9 C8 H8 120.7 . . ?
C8 C9 C10 119.0(6) . . ?
C8 C9 H9 120.5 . . ?
C10 C9 H9 120.5 . . ?
N2 C10 C9 122.5(5) . . ?
N2 C10 H10 118.7 . . ?
C9 C10 H10 118.7 . . ?
O2 C11 O1 124.4(4) . . ?
O2 C11 C12 120.8(4) . . ?
O1 C11 C12 114.8(4) . . ?
C22 C12 C13 120.3(4) . . ?
C22 C12 C11 118.6(4) . . ?
C13 C12 C11 121.1(4) . . ?
C14 C13 C12 123.0(4) . . ?
C14 C13 C18 118.7(5) . . ?
C12 C13 C18 118.2(4) . . ?
C15 C14 C13 121.1(5) . . ?
C15 C14 H14 119.5 . . ?
C13 C14 H14 119.5 . . ?
C14 C15 C16 120.5(5) . . ?
C14 C15 H15 119.8 . . ?
C16 C15 H15 119.8 . . ?
C17 C16 C15 120.2(5) . . ?
C17 C16 H16 119.9 . . ?
C15 C16 H16 119.9 . . ?
C16 C17 C18 121.6(5) . . ?
C16 C17 H17 119.2 . . ?
C18 C17 H17 119.2 . . ?
C17 C18 C19 122.4(4) . . ?
C17 C18 C13 117.9(4) . . ?
C19 C18 C13 119.8(4) . . ?
C21 C19 C18 120.0(4) . . ?
C21 C19 C20 119.4(4) . . ?
C18 C19 C20 120.6(4) . . ?
O3 C20 O4 124.6(4) . . ?
O3 C20 C19 121.3(4) . . ?
O4 C20 C19 114.0(4) . . ?
C19 C21 C22 121.2(4) . . ?
C19 C21 H21 119.4 . . ?
C22 C21 H21 119.4 . . ?
C12 C22 C21 120.5(5) . . ?
C12 C22 H22 119.7 . . ?
C21 C22 H22 119.7 . . ?
N4 C23 C24 123.2(4) . . ?
N4 C23 H23 118.4 . . ?
C24 C23 H23 118.4 . . ?
C25 C24 C23 118.5(5) . . ?
C25 C24 H24 120.7 . . ?
C23 C24 H24 120.7 . . ?
C26 C25 C24 119.5(5) . . ?
C26 C25 H25 120.2 . . ?
C24 C25 H25 120.2 . . ?
C25 C26 C27 120.1(5) . . ?
C25 C26 H26 120.0 . . ?
C27 C26 H26 120.0 . . ?
N4 C27 C26 120.7(5) . . ?
N4 C27 C28 114.7(4) . . ?
C26 C27 C28 124.6(4) . . ?
N3 C28 C29 122.5(5) . . ?
N3 C28 C27 114.0(4) . . ?
C29 C28 C27 123.5(5) . . ?
C28 C29 C30 119.2(5) . . ?
C28 C29 H29 120.4 . . ?
C30 C29 H29 120.4 . . ?
C31 C30 C29 118.6(5) . . ?
C31 C30 H30 120.7 . . ?
C29 C30 H30 120.7 . . ?
C30 C31 C32 119.1(5) . . ?
C30 C31 H31 120.5 . . ?
C32 C31 H31 120.5 . . ?
N3 C32 C31 123.7(5) . . ?
N3 C32 H32 118.2 . . ?
C31 C32 H32 118.2 . . ?
O5 C33 O6 125.7(5) . . ?
O5 C33 C34 118.1(5) . . ?
O6 C33 C34 116.2(5) . . ?
C35 C34 C39 119.4(5) . . ?
C35 C34 C33 116.8(4) . . ?
C39 C34 C33 123.7(4) . . ?
C34 C35 C36 121.3(5) . . ?
C34 C35 H35 119.4 . . ?
C36 C35 H35 119.4 . . ?
C37 C36 C35 121.9(5) . . ?
C37 C36 H36 119.1 . . ?
C35 C36 H36 119.1 . . ?
C36 C37 C38 119.3(5) . . ?
C36 C37 C44 118.0(5) . . ?
C38 C37 C44 122.7(5) . . ?
C43 C38 C39 117.0(4) . . ?
C43 C38 C37 123.9(5) . . ?
C39 C38 C37 119.1(4) . . ?
C40 C39 C34 122.2(5) . . ?
C40 C39 C38 118.7(4) . . ?
C34 C39 C38 119.0(4) . . ?
C41 C40 C39 121.5(5) . . ?
C41 C40 H40 119.3 . . ?
C39 C40 H40 119.3 . . ?
C40 C41 C42 119.1(5) . . ?
C40 C41 H41 120.4 . . ?
C42 C41 H41 120.4 . . ?
C43 C42 C41 121.4(6) . . ?
C43 C42 H42 119.3 . . ?
C41 C42 H42 119.3 . . ?
C42 C43 C38 122.3(5) . . ?
C42 C43 H43 118.9 . . ?
C38 C43 H43 118.9 . . ?
O7 C44 O8 123.9(5) . . ?
O7 C44 C37 122.8(5) . . ?
O8 C44 C37 113.2(5) . . ?
C1 N1 C5 117.9(4) . . ?
C1 N1 Cu2 126.3(4) . . ?
C5 N1 Cu2 115.7(3) . . ?
C10 N2 C6 118.8(4) . . ?
C10 N2 Cu2 126.6(3) . . ?
C6 N2 Cu2 114.6(4) . . ?
C32 N3 C28 116.9(4) . . ?
C32 N3 Cu1 127.5(3) . . ?
C28 N3 Cu1 115.5(3) . . ?
C23 N4 C27 118.0(4) . . ?
C23 N4 Cu1 126.6(3) . . ?
C27 N4 Cu1 115.5(3) . . ?
C11 O1 Cu2 125.0(3) . . ?
C11 O1 Cu2 124.3(3) . 2_557 ?
Cu2 O1 Cu2 105.90(12) . 2_557 ?
C20 O4 Cu1 121.5(3) . . ?
C33 O6 Cu1 120.1(3) . . ?
C44 O8 Cu2 120.6(3) . 1_554 ?
O6 Cu1 O4 90.55(13) . . ?
O6 Cu1 N4 171.54(14) . . ?
O4 Cu1 N4 96.89(14) . . ?
O6 Cu1 N3 92.99(15) . . ?
O4 Cu1 N3 169.68(14) . . ?
N4 Cu1 N3 80.38(16) . . ?
O8 Cu2 O1 87.98(13) 1_556 . ?
O8 Cu2 N2 171.93(15) 1_556 . ?
O1 Cu2 N2 100.08(14) . . ?
O8 Cu2 N1 91.83(16) 1_556 . ?
O1 Cu2 N1 171.95(14) . . ?
N2 Cu2 N1 80.14(17) . . ?
O8 Cu2 O1 85.99(13) 1_556 2_557 ?
O1 Cu2 O1 74.10(12) . 2_557 ?
N2 Cu2 O1 96.53(13) . 2_557 ?
N1 Cu2 O1 113.91(13) . 2_557 ?

loop_
_geom_bond_atom_site_label_1
_geom_bond_atom_site_label_2
_geom_bond_distance
_geom_bond_site_symmetry_2
_geom_bond_publ_flag
C1 N1 1.327(7) . ?
C1 C2 1.401(7) . ?
C1 H1 0.9300 . ?
C2 C3 1.343(8) . ?
C2 H2 0.9300 . ?
C3 C4 1.359(8) . ?
C3 H3 0.9300 . ?
C4 C5 1.371(6) . ?
C4 H4 0.9300 . ?
C5 N1 1.342(6) . ?
C5 C6 1.456(7) . ?
C6 N2 1.358(5) . ?
C6 C7 1.389(7) . ?
C7 C8 1.356(8) . ?
C7 H7 0.9300 . ?
C8 C9 1.370(7) . ?
C8 H8 0.9300 . ?
C9 C10 1.392(6) . ?
C9 H9 0.9300 . ?
C10 N2 1.320(6) . ?
C10 H10 0.9300 . ?
C11 O2 1.223(5) . ?
C11 O1 1.284(5) . ?
C11 C12 1.511(6) . ?
C12 C22 1.370(6) . ?
C12 C13 1.423(6) . ?
C13 C14 1.417(6) . ?
C13 C18 1.429(6) . ?
C14 C15 1.349(7) . ?
C14 H14 0.9300 . ?
C15 C16 1.401(7) . ?
C15 H15 0.9300 . ?
C16 C17 1.359(7) . ?
C16 H16 0.9300 . ?
C17 C18 1.407(6) . ?
C17 H17 0.9300 . ?
C18 C19 1.410(6) . ?
C19 C21 1.361(6) . ?
C19 C20 1.505(6) . ?
C20 O3 1.211(5) . ?
C20 O4 1.282(5) . ?
C21 C22 1.403(6) . ?
C21 H21 0.9300 . ?
C22 H22 0.9300 . ?
C23 N4 1.333(6) . ?
C23 C24 1.380(6) . ?
C23 H23 0.9300 . ?
C24 C25 1.362(7) . ?
C24 H24 0.9300 . ?
C25 C26 1.359(7) . ?
C25 H25 0.9300 . ?
C26 C27 1.386(6) . ?
C26 H26 0.9300 . ?
C27 N4 1.358(5) . ?
C27 C28 1.469(6) . ?
C28 N3 1.341(6) . ?
C28 C29 1.373(6) . ?
C29 C30 1.381(7) . ?
C29 H29 0.9300 . ?
C30 C31 1.350(7) . ?
C30 H30 0.9300 . ?
C31 C32 1.378(6) . ?
C31 H31 0.9300 . ?
C32 N3 1.326(6) . ?
C32 H32 0.9300 . ?
C33 O5 1.246(6) . ?
C33 O6 1.274(6) . ?
C33 C34 1.529(7) . ?
C34 C35 1.373(6) . ?
C34 C39 1.418(6) . ?
C35 C36 1.381(6) . ?
C35 H35 0.9300 . ?
C36 C37 1.357(6) . ?
C36 H36 0.9300 . ?
C37 C38 1.428(6) . ?
C37 C44 1.511(7) . ?
C38 C43 1.404(6) . ?
C38 C39 1.427(6) . ?
C39 C40 1.410(6) . ?
C40 C41 1.366(7) . ?
C40 H40 0.9300 . ?
C41 C42 1.375(8) . ?
C41 H41 0.9300 . ?
C42 C43 1.345(7) . ?
C42 H42 0.9300 . ?
C43 H43 0.9300 . ?
C44 O7 1.229(6) . ?
C44 O8 1.282(6) . ?
N1 Cu2 2.017(4) . ?
N2 Cu2 1.988(4) . ?
N3 Cu1 2.015(4) . ?
N4 Cu1 1.984(4) . ?
O1 Cu2 1.970(3) . ?
O1 Cu2 2.365(3) 2_557 ?
O4 Cu1 1.982(3) . ?
O6 Cu1 1.918(3) . ?
O8 Cu2 1.913(3) 1_554 ?
Cu2 O8 1.913(3) 1_556 ?
Cu2 O1 2.365(3) 2_557 ?
